data_2019225
loop_
_publ_author_name
'Thomas, Lynne H.'
'Adam, Martin S.'
'O'Neill, Andrew'
'Wilson, Chick C.'

_publ_section_title
;
 Utilizing proton transfer to produce molecular salts in bromanilic acid
 substituted-pyridine molecular complexes -- predictable synthons?
;
_journal_coeditor_code FM3015
_journal_issue 11
_journal_name_full 'Acta Crystallographica Section C'
_journal_page_first 1279
_journal_page_last 1288
_journal_paper_doi 10.1107/S0108270113029533
_journal_volume 69
_journal_year 2013
_chemical_formula_iupac '2C6 H8 N + , C6 Br2 O4 2-'
_chemical_formula_moiety '2(C6 H8 N) +, C6 Br2 O4 2-'
_chemical_formula_sum 'C18 H16 Br2 N2 O4'
_chemical_formula_weight 484.15
_chemical_name_common
;
Bis(2-methylpyridinium) bromanilate
;
_chemical_name_systematic
;
Bis(2-picolinium) bromanilate
;
_space_group_IT_number 14
_symmetry_cell_setting monoclinic
_symmetry_space_group_name_Hall '-P 2ybc'
_symmetry_space_group_name_H-M 'P 1 21/c 1'
_atom_sites_solution_hydrogens mixed
_audit_creation_method 'WinGX routine CIF_UPDATE'
_cell_angle_alpha 90
_cell_angle_beta 100.911(3)
_cell_angle_gamma 90
_cell_formula_units_Z 4
_cell_length_a 16.3604(13)
_cell_length_b 7.7452(6)
_cell_length_c 14.3658(9)
_cell_measurement_temperature 100(2)
_cell_volume 1787.4(2)
_computing_cell_refinement 'APEX2 (Bruker, 2009)'
_computing_data_collection 'APEX2 (Bruker, 2009)'
_computing_data_reduction 'APEX2 (Bruker, 2009)'
_computing_structure_refinement 'SHELXL2013 (Sheldrick, 2008)'
_computing_structure_solution 'SHELXS97 (Sheldrick, 2008)'
_diffrn_ambient_temperature 100(2)
_diffrn_measured_fraction_theta_full 0.999
_diffrn_measured_fraction_theta_max 0.996
_diffrn_measurement_device_type 'Bruker APEXII CCD area-detector'
_diffrn_measurement_method 'CCD; rotation images'
_diffrn_radiation_type MoK\a
_diffrn_radiation_wavelength 0.71073
_diffrn_reflns_av_R_equivalents 0.0563
_diffrn_reflns_limit_h_max 22
_diffrn_reflns_limit_h_min -22
_diffrn_reflns_limit_k_max 10
_diffrn_reflns_limit_k_min -10
_diffrn_reflns_limit_l_max 17
_diffrn_reflns_limit_l_min -19
_diffrn_reflns_number 20956
_diffrn_reflns_theta_full 25.242
_diffrn_reflns_theta_max 29.35
_diffrn_reflns_theta_min 1.268
_exptl_absorpt_coefficient_mu 4.562
_exptl_absorpt_correction_T_max 1.0000
_exptl_absorpt_correction_T_min 0.566752
_exptl_absorpt_correction_type multi-scan
_exptl_absorpt_process_details '(SADABS; Blessing, 1995)'
_exptl_crystal_colour purple
_exptl_crystal_density_diffrn 1.799
_exptl_crystal_description block
_exptl_crystal_F_000 960
_exptl_crystal_size_max 0.3
_exptl_crystal_size_mid 0.25
_exptl_crystal_size_min 0.15
_refine_diff_density_max 0.641
_refine_diff_density_min -0.447
_refine_ls_extinction_method none
_refine_ls_goodness_of_fit_ref 0.999
_refine_ls_hydrogen_treatment mixed
_refine_ls_matrix_type full
_refine_ls_number_parameters 245
_refine_ls_number_reflns 4883
_refine_ls_number_restraints 0
_refine_ls_restrained_S_all 0.999
_refine_ls_R_factor_all 0.0589
_refine_ls_R_factor_gt 0.0331
_refine_ls_shift/su_max 0.001
_refine_ls_shift/su_mean 0
_refine_ls_structure_factor_coef Fsqd
_refine_ls_weighting_details 'w=1/[\s^2^(Fo^2^)+(0.0356P)^2^] where P=(Fo^2^+2Fc^2^)/3'
_refine_ls_weighting_scheme calc
_refine_ls_wR_factor_ref 0.0803
_reflns_number_gt 3506
_reflns_number_total 4883
_reflns_threshold_expression I>2\s(I)
_cod_data_source_file fm3015.cif
_cod_data_source_block ba2pic_100k_1-1
_cod_original_sg_symbol_H-M 'P 21/c'
_cod_database_code 2019225

loop_
_symmetry_equiv_pos_as_xyz
'x, y, z'
'-x, y+1/2, -z+1/2'
'-x, -y, -z'
'x, -y-1/2, z-1/2'

loop_
_atom_site_type_symbol
_atom_site_label
_atom_site_fract_x
_atom_site_fract_y
_atom_site_fract_z
_atom_site_U_iso_or_equiv
_atom_site_adp_type
_atom_site_calc_flag
_atom_site_occupancy
C C14 0.37734(17) 0.6533(4) 0.6404(2) 0.0225(6) Uani d 1
H H14 0.3549 0.6463 0.6951 0.027 Uiso calc 1
N N2 0.47738(15) 0.7632(3) 0.55824(16) 0.0154(5) Uani d 1
H H2 0.5221(18) 0.819(3) 0.555(2) 0.014(8) Uiso d 1
C C13 0.44575(17) 0.7605(3) 0.6381(2) 0.0182(6) Uani d 1
C C16 0.37626(17) 0.5683(3) 0.4798(2) 0.0198(6) Uani d 1
H H16 0.353 0.5058 0.426 0.024 Uiso calc 1
C C17 0.44378(18) 0.6720(3) 0.4803(2) 0.0190(6) Uani d 1
H H17 0.467 0.6799 0.4261 0.023 Uiso calc 1
C C15 0.34340(18) 0.5586(4) 0.5619(2) 0.0228(6) Uani d 1
H H15 0.298 0.4873 0.5637 0.027 Uiso calc 1
C C18 0.48453(18) 0.8700(4) 0.7190(2) 0.0233(6) Uani d 1
H H18A 0.518 0.7995 0.7665 0.035 Uiso calc 1
H H18B 0.4418 0.9256 0.7457 0.035 Uiso calc 1
H H18C 0.5189 0.956 0.6974 0.035 Uiso calc 1
Br Br1 0.77406(2) 1.20048(3) 0.68748(2) 0.01821(8) Uani d 1
Br Br2 0.69958(2) 0.79178(3) 0.26985(2) 0.01666(8) Uani d 1
O O3 0.59107(12) 0.8222(2) 0.42497(13) 0.0183(4) Uani d 1
O O1 0.87359(12) 1.1929(2) 0.52699(13) 0.0204(4) Uani d 1
O O2 0.84955(12) 1.0180(3) 0.36536(13) 0.0235(5) Uani d 1
O O4 0.62485(11) 0.9647(2) 0.59632(13) 0.0184(4) Uani d 1
C C5 0.65969(16) 0.8970(3) 0.44594(18) 0.0136(5) Uani d 1
C C6 0.67803(17) 0.9850(3) 0.54532(18) 0.0143(5) Uani d 1
C C4 0.71999(16) 0.9081(3) 0.38883(18) 0.0147(5) Uani d 1
C C2 0.80862(16) 1.1020(3) 0.50893(18) 0.0154(5) Uani d 1
C C1 0.75152(17) 1.0828(3) 0.56894(18) 0.0151(5) Uani d 1
C C3 0.79362(16) 1.0039(3) 0.41342(18) 0.0151(5) Uani d 1
N N1 0.96988(16) 1.2838(3) 0.40231(18) 0.0191(5) Uani d 1
H H1 0.934(3) 1.254(5) 0.426(3) 0.058(14) Uiso d 1
C C10 1.09443(19) 1.2292(4) 0.3478(2) 0.0225(6) Uani d 1
H H10 1.1357 1.1531 0.3371 0.027 Uiso calc 1
C C9 1.09745(17) 1.4029(4) 0.32392(18) 0.0206(6) Uani d 1
H H9 1.1408 1.4444 0.2966 0.025 Uiso calc 1
C C8 1.03543(17) 1.5140(3) 0.34108(18) 0.0191(6) Uani d 1
H H8 1.0379 1.6305 0.3262 0.023 Uiso calc 1
C C7 0.97025(17) 1.4529(3) 0.37997(18) 0.0166(5) Uani d 1
C C11 1.02907(18) 1.1726(3) 0.3874(2) 0.0202(6) Uani d 1
H H11 1.0258 1.057 0.4039 0.024 Uiso calc 1
C C12 0.89918(18) 1.5601(4) 0.3976(2) 0.0241(6) Uani d 1
H H12A 0.8514 1.5385 0.3489 0.036 Uiso calc 1
H H12B 0.9139 1.6801 0.397 0.036 Uiso calc 1
H H12C 0.8865 1.531 0.4582 0.036 Uiso calc 1

loop_
_atom_site_aniso_label
_atom_site_aniso_U_11
_atom_site_aniso_U_22
_atom_site_aniso_U_33
_atom_site_aniso_U_12
_atom_site_aniso_U_13
_atom_site_aniso_U_23
C14 0.0175(15) 0.0271(15) 0.0244(16) 0.0084(12) 0.0076(12) 0.0078(13)
N2 0.0142(12) 0.0156(11) 0.0167(12) 0.0021(9) 0.0037(9) 0.0031(9)
C13 0.0193(15) 0.0181(13) 0.0176(14) 0.0080(10) 0.0046(11) 0.0043(11)
C16 0.0147(14) 0.0196(13) 0.0248(15) 0.0022(11) 0.0028(11) 0.0003(11)
C17 0.0188(15) 0.0183(13) 0.0201(15) 0.0065(11) 0.0038(11) 0.0032(11)
C15 0.0176(15) 0.0217(14) 0.0305(17) 0.0022(11) 0.0081(12) 0.0073(12)
C18 0.0213(16) 0.0280(15) 0.0206(15) 0.0060(12) 0.0036(11) 0.0019(13)
Br1 0.02134(16) 0.02129(14) 0.01274(14) -0.00143(11) 0.00508(10) -0.00220(11)
Br2 0.01661(15) 0.01926(13) 0.01452(14) -0.00167(11) 0.00401(10) -0.00316(11)
O3 0.0170(10) 0.0197(10) 0.0187(10) -0.0032(8) 0.0046(8) -0.0016(8)
O1 0.0224(11) 0.0223(10) 0.0176(10) -0.0088(8) 0.0069(8) -0.0054(8)
O2 0.0206(11) 0.0298(11) 0.0226(11) -0.0077(9) 0.0103(8) -0.0060(9)
O4 0.0168(10) 0.0237(10) 0.0166(10) -0.0008(8) 0.0078(8) 0.0018(8)
C5 0.0127(13) 0.0112(11) 0.0170(13) 0.0037(10) 0.0028(10) 0.0028(10)
C6 0.0184(15) 0.0126(11) 0.0127(13) 0.0040(10) 0.0043(10) 0.0039(10)
C4 0.0160(14) 0.0172(12) 0.0108(13) -0.0002(10) 0.0024(10) -0.0006(10)
C2 0.0169(14) 0.0139(12) 0.0155(13) 0.0023(10) 0.0030(10) 0.0011(10)
C1 0.0206(15) 0.0148(12) 0.0111(13) 0.0009(10) 0.0057(10) -0.0010(10)
C3 0.0159(14) 0.0157(12) 0.0145(13) -0.0005(10) 0.0046(10) 0.0004(10)
N1 0.0160(13) 0.0221(12) 0.0198(13) -0.0042(10) 0.0050(10) 0.0015(10)
C10 0.0236(16) 0.0272(15) 0.0156(14) 0.0044(12) 0.0011(11) -0.0013(12)
C9 0.0181(15) 0.0298(15) 0.0141(14) -0.0074(12) 0.0036(10) 0.0014(12)
C8 0.0224(15) 0.0179(13) 0.0152(14) -0.0029(11) -0.0005(11) -0.0002(11)
C7 0.0177(14) 0.0198(13) 0.0109(13) -0.0004(11) -0.0010(10) -0.0002(10)
C11 0.0210(15) 0.0169(13) 0.0217(15) -0.0009(11) 0.0021(11) 0.0015(11)
C12 0.0243(16) 0.0285(15) 0.0177(15) 0.0033(12) -0.0005(12) -0.0033(12)

loop_
_atom_type_symbol
_atom_type_description
_atom_type_scat_dispersion_real
_atom_type_scat_dispersion_imag
_atom_type_scat_source
C C 0.0033 0.0016 'International Tables Vol C Tables 4.2.6.8 and 6.1.1.4'
H H 0 0 'International Tables Vol C Tables 4.2.6.8 and 6.1.1.4'
N N 0.0061 0.0033 'International Tables Vol C Tables 4.2.6.8 and 6.1.1.4'
O O 0.0106 0.006 'International Tables Vol C Tables 4.2.6.8 and 6.1.1.4'
Br Br -0.2901 2.4595 'International Tables Vol C Tables 4.2.6.8 and 6.1.1.4'

loop_
_geom_angle_atom_site_label_1
_geom_angle_atom_site_label_2
_geom_angle_atom_site_label_3
_geom_angle
C15 C14 C13 120.0(3)
C15 C14 H14 120
C13 C14 H14 120
C13 N2 C17 122.5(3)
C13 N2 H2 121.9(19)
C17 N2 H2 115.5(19)
N2 C13 C14 117.9(3)
N2 C13 C18 118.9(3)
C14 C13 C18 123.2(3)
C17 C16 C15 118.1(3)
C17 C16 H16 121
C15 C16 H16 121
N2 C17 C16 121.0(3)
N2 C17 H17 119.5
C16 C17 H17 119.5
C14 C15 C16 120.6(3)
C14 C15 H15 119.7
C16 C15 H15 119.7
C13 C18 H18A 109.5
C13 C18 H18B 109.5
H18A C18 H18B 109.5
C13 C18 H18C 109.5
H18A C18 H18C 109.5
H18B C18 H18C 109.5
O3 C5 C4 126.0(2)
O3 C5 C6 115.6(2)
C4 C5 C6 118.4(2)
O4 C6 C1 125.8(2)
O4 C6 C5 116.6(2)
C1 C6 C5 117.6(2)
C5 C4 C3 123.5(2)
C5 C4 Br2 118.27(19)
C3 C4 Br2 118.22(19)
O1 C2 C1 124.8(2)
O1 C2 C3 116.3(2)
C1 C2 C3 118.9(2)
C2 C1 C6 123.4(2)
C2 C1 Br1 117.56(19)
C6 C1 Br1 119.02(19)
O2 C3 C4 126.2(2)
O2 C3 C2 115.9(2)
C4 C3 C2 117.9(2)
C11 N1 C7 123.3(3)
C11 N1 H1 121(3)
C7 N1 H1 116(3)
C11 C10 C9 118.5(3)
C11 C10 H10 120.8
C9 C10 H10 120.8
C8 C9 C10 119.6(3)
C8 C9 H9 120.2
C10 C9 H9 120.2
C7 C8 C9 120.5(3)
C7 C8 H8 119.7
C9 C8 H8 119.7
N1 C7 C8 117.9(3)
N1 C7 C12 117.5(3)
C8 C7 C12 124.5(3)
N1 C11 C10 120.2(3)
N1 C11 H11 119.9
C10 C11 H11 119.9
C7 C12 H12A 109.5
C7 C12 H12B 109.5
H12A C12 H12B 109.5
C7 C12 H12C 109.5
H12A C12 H12C 109.5
H12B C12 H12C 109.5

loop_
_geom_bond_atom_site_label_1
_geom_bond_atom_site_label_2
_geom_bond_distance
C14 C15 1.371(4)
C14 C13 1.399(4)
C14 H14 0.93
N2 C13 1.346(3)
N2 C17 1.350(4)
N2 H2 0.86(3)
C13 C18 1.481(4)
C16 C17 1.365(4)
C16 C15 1.388(4)
C16 H16 0.93
C17 H17 0.93
C15 H15 0.93
C18 H18A 0.96
C18 H18B 0.96
C18 H18C 0.96
Br1 C1 1.905(2)
Br2 C4 1.905(3)
O3 C5 1.249(3)
O1 C2 1.260(3)
O2 C3 1.251(3)
O4 C6 1.249(3)
C5 C4 1.400(4)
C5 C6 1.559(4)
C6 C1 1.407(4)
C4 C3 1.402(4)
C2 C1 1.394(4)
C2 C3 1.547(4)
N1 C11 1.343(4)
N1 C7 1.349(3)
N1 H1 0.77(4)
C10 C11 1.375(4)
C10 C9 1.392(4)
C10 H10 0.93
C9 C8 1.387(4)
C9 H9 0.93
C8 C7 1.378(4)
C8 H8 0.93
C7 C12 1.489(4)
C11 H11 0.93
C12 H12A 0.96
C12 H12B 0.96
C12 H12C 0.96

loop_
_geom_hbond_atom_site_label_D
_geom_hbond_atom_site_label_H
_geom_hbond_atom_site_label_A
_geom_hbond_distance_DH
_geom_hbond_distance_HA
_geom_hbond_distance_DA
_geom_hbond_angle_DHA
N2 H2 O4 0.86(3) 2.02(3) 2.838(3) 159(3)
N2 H2 O3 0.86(3) 2.36(3) 2.946(3) 126(2)
N1 H1 O1 0.77(4) 1.96(4) 2.693(3) 160(4)
N1 H1 O2 0.77(4) 2.36(4) 2.828(3) 121(4)
